data_1506972
loop_
_publ_author_name
'Kobayashi, Yuka'
'Morisawa, Fumi'
'Saigo, Kazuhiko'

_publ_section_title
;
 A new hydrogen-bonding motif for chiral recognition in the diastereomeric
 salts of racemic 1-phenylethylamine derivatives with enantiopure O-ethyl
 phenylphosphonothioic acid.
;
_journal_issue 23
_journal_name_full 'Organic letters'
_journal_page_first 4227
_journal_page_last 4230
_journal_paper_doi 10.1021/ol0483145
_journal_volume 6
_journal_year 2004
_chemical_absolute_configuration rm
_chemical_formula_moiety 'C16 H21 Br N O2 P S '
_chemical_formula_sum 'C16 H21 Br N O2 P S'
_chemical_formula_weight 402.29
_chemical_name_systematic
;
(R)-1-(p-bromophenyl)ethylammonium_(Sp)-O-ethyl phenylphosphonothioate
;
_space_group_IT_number 92
_symmetry_cell_setting tetragonal
_symmetry_Int_Tables_number 92
_symmetry_space_group_name_Hall 'P 4abw 2nw'
_symmetry_space_group_name_H-M 'P 41 21 2'
_cell_angle_alpha 90.0000
_cell_angle_beta 90.0000
_cell_angle_gamma 90.0000
_cell_formula_units_Z 16
_cell_length_a 13.8231(8)
_cell_length_b 13.8231(8)
_cell_length_c 39.921(3)
_cell_measurement_reflns_used 13480
_cell_measurement_temperature 123.1
_cell_measurement_theta_max 27.5
_cell_measurement_theta_min 3.1
_cell_volume 7628.0(8)
_computing_cell_refinement CrystalClear
_computing_data_collection CrystalClear
_computing_data_reduction CrystalStructure
_computing_publication_material 'CrystalStructure 3.8'
_computing_structure_refinement CRYSTALS
_computing_structure_solution SIR92
_diffrn_detector_area_resol_mean 7.31
_diffrn_measured_fraction_theta_full 0.970
_diffrn_measured_fraction_theta_max 0.970
_diffrn_measurement_device_type 'Rigaku Mercury'
_diffrn_measurement_method \w
_diffrn_radiation_type 'Mo K\a'
_diffrn_radiation_wavelength 0.71070
_diffrn_reflns_av_R_equivalents 0.088
_diffrn_reflns_limit_h_max 17
_diffrn_reflns_limit_h_min -17
_diffrn_reflns_limit_k_max 17
_diffrn_reflns_limit_k_min -17
_diffrn_reflns_limit_l_max 40
_diffrn_reflns_limit_l_min -49
_diffrn_reflns_number 49817
_diffrn_reflns_theta_full 27.48
_diffrn_reflns_theta_max 27.48
_exptl_absorpt_coefficient_mu 2.508
_exptl_absorpt_correction_type none
_exptl_crystal_colour colorless
_exptl_crystal_density_diffrn 1.489
_exptl_crystal_density_method 'not measured'
_exptl_crystal_description prism
_exptl_crystal_F_000 3502.00
_exptl_crystal_size_max 0.20
_exptl_crystal_size_mid 0.20
_exptl_crystal_size_min 0.20
_refine_diff_density_max 1.90
_refine_diff_density_min -1.49
_refine_ls_extinction_method none
_refine_ls_goodness_of_fit_ref 1.220
_refine_ls_hydrogen_treatment refall
_refine_ls_number_parameters 439
_refine_ls_number_reflns 37396
_refine_ls_R_factor_gt 0.1041
_refine_ls_shift/su_max 0.1299
_refine_ls_structure_factor_coef F
_refine_ls_weighting_details 'w = 1/[0.0010Fo^2^ + 3.0000\s(Fo^2^) + 0.5000]'
_refine_ls_weighting_scheme calc
_refine_ls_wR_factor_ref 0.1137
_reflns_number_gt 36991
_reflns_number_total 8459
_reflns_threshold_expression F^2^>2.0\s(F^2^)
_cod_data_source_file ol0483145.cif
_cod_data_source_block '__1_2h'
_cod_original_formula_sum 'C16 H21 Br N O2 P S '
_cod_database_code 1506972

loop_
_symmetry_equiv_pos_site_id
_symmetry_equiv_pos_as_xyz
1 +X,+Y,+Z
2 1/2-Y,1/2+X,1/4+Z
3 -X,-Y,1/2+Z
4 1/2+Y,1/2-X,3/4+Z
5 1/2-X,1/2+Y,1/4-Z
6 +Y,+X,-Z
7 1/2+X,1/2-Y,3/4-Z
8 -Y,-X,1/2-Z

loop_
_atom_site_label
_atom_site_type_symbol
_atom_site_fract_x
_atom_site_fract_y
_atom_site_fract_z
_atom_site_U_iso_or_equiv
_atom_site_adp_type
_atom_site_occupancy
_atom_site_symmetry_multiplicity
_atom_site_calc_flag
_atom_site_refinement_flags
Br(1) Br 1.49465(7) 0.35969(5) 0.177300(10) 0.1257(3) Uani 1.00 1 d .
Br(2) Br 1.63730(6) 0.19709(6) 0.24825(2) 0.1241(2) Uani 1.00 1 d .
S(1) S 1.36689(10) -0.31779(13) 0.17038(4) 0.1007(5) Uani 1.00 1 d .
S(2) S 1.15419(11) 0.16360(8) 0.25953(3) 0.0602(4) Uani 1.00 1 d .
P(1) P 1.41059(8) -0.21638(10) 0.20120(3) 0.0493(3) Uani 1.00 1 d .
P(2) P 1.13306(9) 0.07107(7) 0.29603(3) 0.0392(3) Uani 1.00 1 d .
O(1) O 1.33373(19) -0.1576(2) 0.21764(6) 0.0463(8) Uani 1.00 1 d .
O(8) O 1.2049(2) 0.0906(2) 0.32615(7) 0.0552(9) Uani 1.00 1 d .
O(10) O 1.15112(19) -0.03435(17) 0.28789(6) 0.0393(8) Uani 1.00 1 d .
O(11) O 1.4675(2) -0.2572(2) 0.23260(7) 0.0570(9) Uani 1.00 1 d .
N(1) N 1.3093(2) -0.1575(2) 0.28777(6) 0.0317(9) Uani 1.00 1 d .
N(2) N 1.1872(2) -0.0201(2) 0.20907(6) 0.0318(9) Uani 1.00 1 d .
C(1) C 1.2624(3) 0.1160(3) 0.17711(9) 0.0444(14) Uani 1.00 1 d .
C(2) C 1.6084(3) 0.0139(4) 0.27865(11) 0.0618(17) Uani 1.00 1 d .
C(3) C 0.9098(6) 0.0608(3) 0.36191(17) 0.100(2) Uani 1.00 1 d .
C(4) C 0.8347(5) 0.0935(4) 0.3426(2) 0.100(2) Uani 1.00 1 d .
C(5) C 0.8500(3) 0.1211(4) 0.31159(18) 0.086(2) Uani 1.00 1 d .
C(6) C 1.4268(4) 0.1674(4) 0.18433(11) 0.0733(19) Uani 1.00 1 d .
C(15) C 1.4662(3) 0.1030(3) 0.26922(11) 0.0601(16) Uani 1.00 1 d .
C(16) C 1.4104(3) 0.0296(3) 0.28175(9) 0.0458(13) Uani 1.00 1 d .
C(17) C 1.5618(3) -0.0891(4) 0.19905(12) 0.0621(16) Uani 1.00 1 d .
C(18) C 1.3963(2) -0.1361(3) 0.30928(9) 0.0399(12) Uani 1.00 1 d .
C(19) C 1.3638(3) -0.1115(3) 0.34402(9) 0.0498(14) Uani 1.00 1 d .
C(20) C 1.0048(4) 0.0570(3) 0.34820(11) 0.0728(19) Uani 1.00 1 d .
C(21) C 1.4984(3) -0.1258(3) 0.14585(12) 0.0570(16) Uani 1.00 1 d .
C(22) C 1.4959(2) -0.1392(3) 0.18073(11) 0.0410(13) Uani 1.00 1 d .
C(23) C 1.2331(3) 0.2107(3) 0.17082(10) 0.0509(15) Uani 1.00 1 d .
C(24) C 1.3583(3) 0.0947(3) 0.18448(9) 0.0494(14) Uani 1.00 1 d .
C(25) C 1.5564(3) -0.0602(3) 0.29263(10) 0.0574(16) Uani 1.00 1 d .
C(26) C 1.6300(3) -0.0280(4) 0.18307(16) 0.078(2) Uani 1.00 1 d .
C(27) C 1.4545(2) -0.0541(2) 0.29344(8) 0.0342(12) Uani 1.00 1 d .
C(28) C 1.6260(3) -0.0179(4) 0.14911(13) 0.0661(18) Uani 1.00 1 d .
C(29) C 1.3995(4) 0.2612(3) 0.17800(13) 0.0675(19) Uani 1.00 1 d .
C(30) C 1.5626(4) 0.0976(4) 0.26719(12) 0.080(2) Uani 1.00 1 d .
C(31) C 1.0153(3) 0.0844(2) 0.31447(9) 0.0335(12) Uani 1.00 1 d .
C(32) C 1.2007(2) -0.0343(2) 0.14760(8) 0.0382(12) Uani 1.00 1 d .
C(33) C 1.1847(3) 0.0352(2) 0.17622(8) 0.0354(11) Uani 1.00 1 d .
C(34) C 1.3062(5) 0.2831(3) 0.17121(11) 0.078(2) Uani 1.00 1 d .
C(35) C 1.5629(4) -0.0655(4) 0.13082(12) 0.0648(18) Uani 1.00 1 d .
C(38) C 1.3084(7) 0.1969(6) 0.3548(3) 0.347(7) Uani 1.00 1 d .
C(40) C 0.9371(3) 0.1179(3) 0.29680(12) 0.0574(15) Uani 1.00 1 d .
C(45) C 1.6103(5) -0.3455(5) 0.2410(2) 0.201(4) Uani 1.00 1 d .
C(48) C 1.5316(5) -0.3373(4) 0.2287(2) 0.193(3) Uani 1.00 1 d .
C(52) C 1.2191(4) 0.1873(3) 0.33957(13) 0.082(2) Uani 1.00 1 d .
H(1) H 1.2974 -0.2252 0.2884 0.038 Uiso 1.00 1 c R
H(2) H 1.3196 -0.1378 0.2652 0.039 Uiso 1.00 1 c R
H(3) H 1.2552 -0.1241 0.2967 0.038 Uiso 1.00 1 c R
H(4) H 1.2302 -0.0736 0.2080 0.039 Uiso 1.00 1 c R
H(5) H 1.1237 -0.0424 0.2139 0.039 Uiso 1.00 1 c R
H(6) H 1.2077 0.0228 0.2263 0.039 Uiso 1.00 1 c R
H(7) H 1.6758 0.0089 0.2744 0.074 Uiso 1.00 1 c R
H(8) H 0.8984 0.0472 0.3849 0.121 Uiso 1.00 1 c R
H(9) H 0.7702 0.0924 0.3508 0.120 Uiso 1.00 1 c R
H(10) H 0.7962 0.1426 0.2988 0.103 Uiso 1.00 1 c R
H(11) H 1.4893 0.1541 0.1931 0.088 Uiso 1.00 1 c R
H(12) H 1.4407 0.1605 0.2596 0.072 Uiso 1.00 1 c R
H(13) H 1.3420 0.0356 0.2828 0.055 Uiso 1.00 1 c R
H(14) H 1.5616 -0.0988 0.2226 0.074 Uiso 1.00 1 c R
H(15) H 1.4361 -0.1921 0.3099 0.047 Uiso 1.00 1 c R
H(16) H 1.3495 -0.0447 0.3464 0.060 Uiso 1.00 1 c R
H(17) H 1.4121 -0.1295 0.3598 0.060 Uiso 1.00 1 c R
H(18) H 1.3070 -0.1485 0.3479 0.060 Uiso 1.00 1 c R
H(19) H 1.0581 0.0323 0.3605 0.087 Uiso 1.00 1 c R
H(20) H 1.4551 -0.1593 0.1315 0.068 Uiso 1.00 1 c R
H(21) H 1.1667 0.2221 0.1660 0.061 Uiso 1.00 1 c R
H(22) H 1.3786 0.0294 0.1870 0.059 Uiso 1.00 1 c R
H(23) H 1.5871 -0.1174 0.3005 0.069 Uiso 1.00 1 c R
H(24) H 1.6699 0.0126 0.1964 0.094 Uiso 1.00 1 c R
H(25) H 1.6779 0.0145 0.1383 0.080 Uiso 1.00 1 c R
H(26) H 1.2669 -0.0460 0.1426 0.046 Uiso 1.00 1 c R
H(27) H 1.1687 -0.0107 0.1282 0.046 Uiso 1.00 1 c R
H(28) H 1.1710 -0.0929 0.1546 0.046 Uiso 1.00 1 c R
H(29) H 1.1243 0.0674 0.1740 0.042 Uiso 1.00 1 c R
H(30) H 1.2954 0.3506 0.1686 0.094 Uiso 1.00 1 c R
H(31) H 1.5579 -0.0524 0.1075 0.078 Uiso 1.00 1 c R
H(32) H 1.3105 0.1775 0.3776 0.417 Uiso 1.00 1 c R
H(33) H 1.3359 0.2595 0.3526 0.417 Uiso 1.00 1 c R
H(34) H 1.3440 0.1522 0.3416 0.417 Uiso 1.00 1 c R
H(35) H 0.9469 0.1377 0.2743 0.069 Uiso 1.00 1 c R
H(36) H 1.6290 -0.3480 0.2181 0.241 Uiso 1.00 1 c R
H(37) H 1.6527 -0.3847 0.2539 0.241 Uiso 1.00 1 c R
H(38) H 1.6137 -0.2805 0.2487 0.241 Uiso 1.00 1 c R
H(39) H 1.5193 -0.3648 0.2501 0.231 Uiso 1.00 1 c R
H(40) H 1.5145 -0.3825 0.2118 0.231 Uiso 1.00 1 c R
H(41) H 1.2091 0.2327 0.3221 0.098 Uiso 1.00 1 c R
H(42) H 1.1751 0.2000 0.3573 0.098 Uiso 1.00 1 c R

loop_
_atom_site_aniso_label
_atom_site_aniso_U_11
_atom_site_aniso_U_22
_atom_site_aniso_U_33
_atom_site_aniso_U_12
_atom_site_aniso_U_13
_atom_site_aniso_U_23
Br(1) 0.1932(8) 0.0907(5) 0.0933(4) -0.0979(5) 0.0018(4) 0.0170(3)
Br(2) 0.1144(5) 0.1349(6) 0.1229(5) -0.0996(5) -0.0103(4) 0.0306(4)
S(1) 0.0479(8) 0.1374(14) 0.1167(11) -0.0439(9) 0.0393(8) -0.0908(11)
S(2) 0.1028(10) 0.0271(6) 0.0507(7) -0.0063(6) 0.0308(7) 0.0007(5)
P(1) 0.0213(5) 0.0690(9) 0.0575(7) 0.0018(5) -0.0017(5) -0.0276(7)
P(2) 0.0543(7) 0.0256(5) 0.0376(6) -0.0029(5) 0.0078(5) -0.0050(5)
O(1) 0.0367(16) 0.064(2) 0.0383(15) 0.0104(14) 0.0008(13) -0.0069(14)
O(8) 0.0529(19) 0.0490(19) 0.0635(19) 0.0051(16) -0.0102(16) -0.0174(16)
O(10) 0.0455(18) 0.0252(15) 0.0473(15) -0.0008(13) 0.0061(13) -0.0004(12)
O(11) 0.0391(18) 0.0465(19) 0.085(2) 0.0046(14) 0.0011(16) 0.0021(16)
N(1) 0.0329(18) 0.0322(18) 0.0302(17) -0.0111(14) 0.0083(14) -0.0134(14)
N(2) 0.0387(19) 0.0187(16) 0.0381(18) -0.0043(14) 0.0033(15) -0.0067(14)
C(1) 0.068(3) 0.040(2) 0.025(2) -0.017(2) 0.014(2) -0.004(2)
C(2) 0.028(2) 0.116(4) 0.042(2) -0.030(2) -0.008(2) -0.009(3)
C(3) 0.173(7) 0.030(3) 0.098(5) 0.011(4) 0.079(5) -0.000(3)
C(4) 0.129(6) 0.050(4) 0.121(6) -0.056(4) 0.092(5) -0.042(4)
C(5) 0.037(3) 0.083(4) 0.137(5) -0.014(3) -0.019(3) -0.052(4)
C(6) 0.073(3) 0.088(4) 0.059(3) -0.039(3) -0.003(2) 0.002(3)
C(15) 0.071(3) 0.048(3) 0.061(3) -0.029(2) 0.002(2) 0.017(2)
C(16) 0.053(2) 0.037(2) 0.047(2) -0.009(2) 0.000(2) 0.011(2)
C(17) 0.049(3) 0.088(3) 0.049(3) -0.008(2) -0.004(2) -0.025(2)
C(18) 0.035(2) 0.044(2) 0.041(2) -0.004(2) -0.009(2) 0.001(2)
C(19) 0.068(3) 0.056(3) 0.025(2) -0.012(2) -0.015(2) 0.011(2)
C(20) 0.137(5) 0.029(2) 0.053(3) 0.010(2) 0.047(3) -0.001(2)
C(21) 0.042(3) 0.068(3) 0.062(3) 0.022(2) -0.009(2) -0.010(2)
C(22) 0.018(2) 0.055(2) 0.050(2) 0.0102(19) -0.004(2) -0.016(2)
C(23) 0.073(3) 0.041(2) 0.038(2) -0.008(2) 0.007(2) 0.001(2)
C(24) 0.074(3) 0.031(2) 0.043(2) -0.018(2) 0.010(2) 0.010(2)
C(25) 0.038(2) 0.077(3) 0.056(3) -0.020(2) -0.019(2) 0.005(2)
C(26) 0.043(3) 0.077(3) 0.114(5) -0.017(2) -0.008(3) -0.019(3)
C(27) 0.037(2) 0.045(2) 0.021(2) -0.0115(19) -0.0126(18) -0.0056(19)
C(28) 0.053(3) 0.098(4) 0.048(3) 0.013(3) 0.024(2) 0.016(3)
C(29) 0.104(5) 0.040(3) 0.059(3) -0.036(3) 0.003(3) 0.004(2)
C(30) 0.088(4) 0.097(4) 0.054(3) -0.062(3) 0.002(3) 0.016(3)
C(31) 0.049(2) 0.018(2) 0.033(2) -0.0091(18) 0.005(2) 0.0017(17)
C(32) 0.039(2) 0.047(2) 0.029(2) -0.002(2) -0.0120(19) -0.001(2)
C(33) 0.048(2) 0.034(2) 0.024(2) 0.0084(18) 0.0114(19) 0.0187(19)
C(34) 0.166(6) 0.039(3) 0.030(2) -0.024(3) 0.030(3) 0.008(2)
C(35) 0.061(3) 0.091(4) 0.043(3) 0.031(3) -0.010(2) -0.018(3)
C(38) 0.269(12) 0.153(9) 0.62(2) 0.107(8) -0.331(14) -0.221(11)
C(40) 0.031(2) 0.060(3) 0.081(3) -0.015(2) 0.006(2) -0.031(2)
C(45) 0.087(5) 0.089(6) 0.426(14) -0.003(4) -0.041(8) 0.051(8)
C(48) 0.094(5) 0.107(6) 0.377(12) 0.079(4) -0.156(7) -0.111(7)
C(52) 0.106(4) 0.054(3) 0.085(3) -0.009(3) -0.014(3) -0.051(3)

loop_
_atom_type_symbol
_atom_type_description
_atom_type_scat_dispersion_real
_atom_type_scat_dispersion_imag
_atom_type_scat_source
C C 0.003 0.002
;
International Tables for Crystallography
(1992, Vol. C, Tables 4.2.6.8 and 6.1.1.4)
;
H H 0.000 0.000
;
International Tables for Crystallography
(1992, Vol. C, Table 6.1.1.4)
;
Br Br -0.290 2.459
;
International Tables for Crystallography
(1992, Vol. C, Tables 4.2.6.8 and 6.1.1.4)
;
N N 0.006 0.003
;
International Tables for Crystallography
(1992, Vol. C, Tables 4.2.6.8 and 6.1.1.4)
;
O O 0.011 0.006
;
International Tables for Crystallography
(1992, Vol. C, Tables 4.2.6.8 and 6.1.1.4)
;
P P 0.102 0.094
;
International Tables for Crystallography
(1992, Vol. C, Tables 4.2.6.8 and 6.1.1.4)
;
S S 0.125 0.123
;
International Tables for Crystallography
(1992, Vol. C, Tables 4.2.6.8 and 6.1.1.4)
;

loop_
_geom_angle_atom_site_label_1
_geom_angle_atom_site_label_2
_geom_angle_atom_site_label_3
_geom_angle
_geom_angle_publ_flag
S(1) P(1) O(1) 116.53(12) yes
S(1) P(1) O(11) 113.27(13) yes
S(1) P(1) C(22) 110.06(15) yes
O(1) P(1) O(11) 101.52(15) yes
O(1) P(1) C(22) 110.28(18) yes
O(11) P(1) C(22) 104.27(17) yes
S(2) P(2) O(8) 111.07(12) yes
S(2) P(2) O(10) 116.35(11) yes
S(2) P(2) C(31) 111.87(13) yes
O(8) P(2) O(10) 102.95(15) yes
O(8) P(2) C(31) 103.87(17) yes
O(10) P(2) C(31) 109.67(16) yes
P(2) O(8) C(52) 121.5(2) yes
P(1) O(11) C(48) 119.9(4) yes
C(23) C(1) C(24) 121.0(4) yes
C(23) C(1) C(33) 118.1(4) yes
C(24) C(1) C(33) 120.9(3) yes
C(25) C(2) C(30) 121.0(4) yes
C(4) C(3) C(20) 119.7(6) yes
C(3) C(4) C(5) 120.3(6) yes
C(4) C(5) C(40) 123.4(5) yes
C(24) C(6) C(29) 120.0(5) yes
C(16) C(15) C(30) 122.9(4) yes
C(15) C(16) C(27) 119.5(4) yes
C(22) C(17) C(26) 120.5(4) yes
N(1) C(18) C(19) 109.5(3) yes
N(1) C(18) C(27) 109.3(2) yes
C(19) C(18) C(27) 111.9(3) yes
C(3) C(20) C(31) 117.0(5) yes
C(22) C(21) C(35) 122.3(4) yes
P(1) C(22) C(17) 120.0(3) yes
P(1) C(22) C(21) 123.3(3) yes
C(17) C(22) C(21) 116.7(4) yes
C(1) C(23) C(34) 116.9(4) yes
C(1) C(24) C(6) 119.9(4) yes
C(2) C(25) C(27) 119.2(4) yes
C(17) C(26) C(28) 118.8(4) yes
C(16) C(27) C(18) 121.8(3) yes
C(16) C(27) C(25) 118.8(3) yes
C(18) C(27) C(25) 119.3(3) yes
C(26) C(28) C(35) 121.9(5) yes
Br(1) C(29) C(6) 119.4(4) yes
Br(1) C(29) C(34) 119.9(4) yes
C(6) C(29) C(34) 120.7(5) yes
Br(2) C(30) C(2) 119.3(4) yes
Br(2) C(30) C(15) 122.1(4) yes
C(2) C(30) C(15) 118.6(5) yes
P(2) C(31) C(20) 117.3(3) yes
P(2) C(31) C(40) 122.6(3) yes
C(20) C(31) C(40) 120.1(4) yes
N(2) C(33) C(1) 109.1(2) yes
N(2) C(33) C(32) 109.2(2) yes
C(1) C(33) C(32) 112.0(3) yes
C(23) C(34) C(29) 121.5(4) yes
C(21) C(35) C(28) 119.8(4) yes
C(5) C(40) C(31) 119.5(4) yes
O(11) C(48) C(45) 126.3(7) yes
O(8) C(52) C(38) 111.8(5) yes
C(18) N(1) H(1) 108.5 no
C(18) N(1) H(2) 111.3 no
C(18) N(1) H(3) 108.6 no
H(1) N(1) H(2) 109.5 no
H(1) N(1) H(3) 109.5 no
H(2) N(1) H(3) 109.5 no
C(33) N(2) H(4) 111.6 no
C(33) N(2) H(5) 108.4 no
C(33) N(2) H(6) 108.4 no
H(4) N(2) H(5) 109.5 no
H(4) N(2) H(6) 109.5 no
H(5) N(2) H(6) 109.5 no
C(25) C(2) H(7) 122.2 no
C(30) C(2) H(7) 116.5 no
C(4) C(3) H(8) 118.9 no
C(20) C(3) H(8) 121.1 no
C(3) C(4) H(9) 120.9 no
C(5) C(4) H(9) 118.7 no
C(4) C(5) H(10) 118.1 no
C(40) C(5) H(10) 118.5 no
C(24) C(6) H(11) 118.8 no
C(29) C(6) H(11) 120.0 no
C(16) C(15) H(12) 123.9 no
C(30) C(15) H(12) 113.1 no
C(15) C(16) H(13) 120.9 no
C(27) C(16) H(13) 119.6 no
C(22) C(17) H(14) 117.4 no
C(26) C(17) H(14) 122.0 no
N(1) C(18) H(15) 108.4 no
C(19) C(18) H(15) 109.7 no
C(27) C(18) H(15) 108.0 no
C(18) C(19) H(16) 112.2 no
C(18) C(19) H(17) 110.0 no
C(18) C(19) H(18) 106.1 no
H(16) C(19) H(17) 109.5 no
H(16) C(19) H(18) 109.5 no
H(17) C(19) H(18) 109.5 no
C(3) C(20) H(19) 122.0 no
C(31) C(20) H(19) 120.8 no
C(22) C(21) H(20) 121.2 no
C(35) C(21) H(20) 116.5 no
C(1) C(23) H(21) 118.3 no
C(34) C(23) H(21) 124.8 no
C(1) C(24) H(22) 120.4 no
C(6) C(24) H(22) 119.3 no
C(2) C(25) H(23) 121.4 no
C(27) C(25) H(23) 119.2 no
C(17) C(26) H(24) 119.1 no
C(28) C(26) H(24) 121.4 no
C(26) C(28) H(25) 118.0 no
C(35) C(28) H(25) 119.0 no
C(33) C(32) H(26) 114.2 no
C(33) C(32) H(27) 109.3 no
C(33) C(32) H(28) 104.9 no
H(26) C(32) H(27) 109.5 no
H(26) C(32) H(28) 109.5 no
H(27) C(32) H(28) 109.5 no
N(2) C(33) H(29) 109.7 no
C(1) C(33) H(29) 105.9 no
C(32) C(33) H(29) 110.9 no
C(23) C(34) H(30) 125.3 no
C(29) C(34) H(30) 113.1 no
C(21) C(35) H(31) 120.0 no
C(28) C(35) H(31) 119.9 no
C(52) C(38) H(32) 115.0 no
C(52) C(38) H(33) 113.8 no
C(52) C(38) H(34) 99.0 no
H(32) C(38) H(33) 109.5 no
H(32) C(38) H(34) 109.5 no
H(33) C(38) H(34) 109.5 no
C(5) C(40) H(35) 122.3 no
C(31) C(40) H(35) 118.2 no
C(48) C(45) H(36) 81.8 no
C(48) C(45) H(37) 146.5 no
C(48) C(45) H(38) 95.1 no
H(36) C(45) H(37) 109.5 no
H(36) C(45) H(38) 109.5 no
H(37) C(45) H(38) 109.5 no
O(11) C(48) H(39) 95.7 no
O(11) C(48) H(40) 115.6 no
C(45) C(48) H(39) 76.0 no
C(45) C(48) H(40) 117.1 no
H(39) C(48) H(40) 109.5 no
O(8) C(52) H(41) 108.5 no
O(8) C(52) H(42) 111.0 no
C(38) C(52) H(41) 113.0 no
C(38) C(52) H(42) 103.0 no
H(41) C(52) H(42) 109.5 no

loop_
_geom_bond_atom_site_label_1
_geom_bond_atom_site_label_2
_geom_bond_distance
_geom_bond_publ_flag
Br(1) C(29) 1.894(6) yes
Br(2) C(30) 1.879(6) yes
S(1) P(1) 1.961(2) yes
S(2) P(2) 1.9607(16) yes
P(1) O(1) 1.490(2) yes
P(1) O(11) 1.584(3) yes
P(1) C(22) 1.788(4) yes
P(2) O(8) 1.583(3) yes
P(2) O(10) 1.514(2) yes
P(2) C(31) 1.796(4) yes
O(8) C(52) 1.452(5) yes
O(11) C(48) 1.428(7) yes
N(1) C(18) 1.507(4) yes
N(2) C(33) 1.518(4) yes
C(1) C(23) 1.394(6) yes
C(1) C(24) 1.389(7) yes
C(1) C(33) 1.550(6) yes
C(2) C(25) 1.371(7) yes
C(2) C(30) 1.396(8) yes
C(3) C(4) 1.369(11) yes
C(3) C(20) 1.424(10) yes
C(4) C(5) 1.313(10) yes
C(5) C(40) 1.341(7) yes
C(6) C(24) 1.381(7) yes
C(6) C(29) 1.373(8) yes
C(15) C(16) 1.369(6) yes
C(15) C(30) 1.336(8) yes
C(16) C(27) 1.388(5) yes
C(17) C(22) 1.358(6) yes
C(17) C(26) 1.418(7) yes
C(18) C(19) 1.497(5) yes
C(18) C(27) 1.527(5) yes
C(20) C(31) 1.406(5) yes
C(21) C(22) 1.405(6) yes
C(21) C(35) 1.360(7) yes
C(23) C(34) 1.423(8) yes
C(25) C(27) 1.412(5) yes
C(26) C(28) 1.364(8) yes
C(28) C(35) 1.314(7) yes
C(29) C(34) 1.352(9) yes
C(31) C(40) 1.371(6) yes
C(32) C(33) 1.510(4) yes
C(38) C(52) 1.382(12) yes
C(45) C(48) 1.198(10) yes
N(1) H(1) 0.950 no
N(1) H(2) 0.950 no
N(1) H(3) 0.950 no
N(2) H(4) 0.950 no
N(2) H(5) 0.950 no
N(2) H(6) 0.950 no
C(2) H(7) 0.950 no
C(3) H(8) 0.950 no
C(4) H(9) 0.950 no
C(5) H(10) 0.950 no
C(6) H(11) 0.950 no
C(15) H(12) 0.950 no
C(16) H(13) 0.950 no
C(17) H(14) 0.950 no
C(18) H(15) 0.950 no
C(19) H(16) 0.950 no
C(19) H(17) 0.950 no
C(19) H(18) 0.950 no
C(20) H(19) 0.950 no
C(21) H(20) 0.950 no
C(23) H(21) 0.950 no
C(24) H(22) 0.950 no
C(25) H(23) 0.950 no
C(26) H(24) 0.950 no
C(28) H(25) 0.950 no
C(32) H(26) 0.950 no
C(32) H(27) 0.950 no
C(32) H(28) 0.950 no
C(33) H(29) 0.950 no
C(34) H(30) 0.950 no
C(35) H(31) 0.950 no
C(38) H(32) 0.950 no
C(38) H(33) 0.950 no
C(38) H(34) 0.950 no
C(40) H(35) 0.950 no
C(45) H(36) 0.950 no
C(45) H(37) 0.950 no
C(45) H(38) 0.950 no
C(48) H(39) 0.950 no
C(48) H(40) 0.950 no
C(52) H(41) 0.950 no
C(52) H(42) 0.950 no

loop_
_geom_contact_atom_site_label_1
_geom_contact_atom_site_label_2
_geom_contact_distance
_geom_contact_site_symmetry_2
Br(1) C(6) 2.832(5) .
Br(1) C(34) 2.822(7) .
Br(2) Br(2) 3.2405(11) 8_775
Br(2) C(2) 2.836(6) .
Br(2) C(15) 2.826(5) .
S(1) O(1) 2.945(3) .
S(1) O(11) 2.967(3) .
S(1) N(1) 3.344(3) 8_665
S(1) C(18) 3.467(4) 8_665
S(1) C(21) 3.363(5) .
S(1) C(22) 3.073(4) .
S(1) C(48) 3.268(8) .
S(2) O(8) 2.929(3) .
S(2) O(10) 2.962(2) .
S(2) N(2) 3.273(2) .
S(2) C(31) 3.113(4) .
S(2) C(40) 3.409(4) .
S(2) C(52) 3.335(5) .
P(1) C(17) 2.733(5) .
P(1) C(21) 2.815(5) .
P(1) C(48) 2.608(7) .
P(2) C(20) 2.742(5) .
P(2) C(40) 2.785(4) .
P(2) C(52) 2.649(5) .
O(1) S(1) 2.945(3) .
O(1) O(11) 2.381(3) .
O(1) N(1) 2.820(3) .
O(1) N(1) 3.221(3) 8_665
O(1) N(2) 2.799(4) .
O(1) C(17) 3.374(5) .
O(1) C(22) 2.695(4) .
O(8) S(2) 2.929(3) .
O(8) O(10) 2.423(3) .
O(8) C(16) 3.452(5) .
O(8) C(20) 2.940(6) .
O(8) C(31) 2.664(5) .
O(8) C(38) 2.347(11) .
O(10) S(2) 2.962(2) .
O(10) O(8) 2.423(3) .
O(10) N(1) 2.772(3) .
O(10) N(2) 3.192(3) .
O(10) N(2) 2.786(3) 8_665
O(10) C(20) 3.389(5) .
O(10) C(31) 2.711(4) .
O(11) S(1) 2.967(3) .
O(11) O(1) 2.381(3) .
O(11) N(1) 3.395(3) .
O(11) C(17) 2.981(5) .
O(11) C(22) 2.665(5) .
O(11) C(45) 2.345(7) .
N(1) S(1) 3.344(3) 8_665
N(1) O(1) 2.820(3) .
N(1) O(1) 3.221(4) 8_665
N(1) O(10) 2.772(3) .
N(1) O(11) 3.395(3) .
N(1) C(16) 2.950(5) .
N(1) C(19) 2.452(4) .
N(1) C(27) 2.474(4) .
N(2) S(2) 3.273(2) .
N(2) O(1) 2.799(4) .
N(2) O(10) 3.192(3) .
N(2) O(10) 2.786(3) 8_665
N(2) C(1) 2.499(5) .
N(2) C(23) 3.593(5) .
N(2) C(24) 3.012(5) .
N(2) C(32) 2.469(4) .
C(1) N(2) 2.499(5) .
C(1) C(6) 2.398(7) .
C(1) C(29) 2.761(7) .
C(1) C(32) 2.536(5) .
C(1) C(34) 2.400(6) .
C(2) Br(2) 2.836(6) .
C(2) C(15) 2.349(7) .
C(2) C(16) 2.749(6) .
C(2) C(17) 3.541(6) .
C(2) C(27) 2.400(6) .
C(3) C(5) 2.326(9) .
C(3) C(31) 2.413(8) .
C(3) C(40) 2.742(8) .
C(4) C(20) 2.414(9) .
C(4) C(31) 2.740(8) .
C(4) C(38) 3.597(12) 7_455
C(4) C(40) 2.337(9) .
C(5) C(3) 2.326(9) .
C(5) C(20) 2.737(8) .
C(5) C(31) 2.343(6) .
C(6) Br(1) 2.832(5) .
C(6) C(1) 2.398(7) .
C(6) C(15) 3.546(6) .
C(6) C(23) 2.796(7) .
C(6) C(34) 2.369(8) .
C(15) Br(2) 2.826(5) .
C(15) C(2) 2.349(7) .
C(15) C(6) 3.546(6) .
C(15) C(25) 2.741(6) .
C(15) C(27) 2.382(5) .
C(16) O(8) 3.452(5) .
C(16) N(1) 2.950(5) .
C(16) C(2) 2.749(6) .
C(16) C(18) 2.548(5) .
C(16) C(19) 3.225(5) .
C(16) C(25) 2.410(6) .
C(16) C(30) 2.376(7) .
C(17) P(1) 2.733(5) .
C(17) O(1) 3.374(5) .
C(17) O(11) 2.981(5) .
C(17) C(2) 3.541(6) .
C(17) C(21) 2.352(6) .
C(17) C(28) 2.394(7) .
C(17) C(35) 2.743(6) .
C(18) S(1) 3.467(4) 8_665
C(18) C(16) 2.548(5) .
C(18) C(25) 2.537(6) .
C(19) N(1) 2.452(4) .
C(19) C(16) 3.225(5) .
C(19) C(25) 3.435(5) .
C(19) C(27) 2.506(5) .
C(20) P(2) 2.742(5) .
C(20) O(8) 2.940(6) .
C(20) O(10) 3.389(5) .
C(20) C(4) 2.414(9) .
C(20) C(5) 2.737(8) .
C(20) C(32) 3.590(5) 8_665
C(20) C(33) 3.524(5) 8_665
C(20) C(40) 2.406(6) .
C(20) C(52) 3.484(8) .
C(21) S(1) 3.363(5) .
C(21) P(1) 2.815(5) .
C(21) C(17) 2.352(6) .
C(21) C(26) 2.710(7) .
C(21) C(28) 2.313(7) .
C(22) S(1) 3.073(4) .
C(22) O(1) 2.695(4) .
C(22) O(11) 2.665(5) .
C(22) C(26) 2.410(6) .
C(22) C(28) 2.764(6) .
C(22) C(35) 2.422(6) .
C(22) C(48) 3.378(8) .
C(23) N(2) 3.593(5) .
C(23) C(6) 2.796(7) .
C(23) C(24) 2.422(6) .
C(23) C(29) 2.421(8) .
C(23) C(32) 3.540(5) .
C(23) C(33) 2.525(5) .
C(24) N(2) 3.012(5) .
C(24) C(23) 2.422(6) .
C(24) C(29) 2.385(6) .
C(24) C(32) 3.177(5) .
C(24) C(33) 2.558(6) .
C(24) C(34) 2.754(6) .
C(25) C(15) 2.741(6) .
C(25) C(16) 2.410(6) .
C(25) C(18) 2.537(6) .
C(25) C(19) 3.435(5) .
C(25) C(30) 2.408(7) .
C(26) C(21) 2.710(7) .
C(26) C(22) 2.410(6) .
C(26) C(35) 2.341(7) .
C(27) N(1) 2.474(4) .
C(27) C(2) 2.400(6) .
C(27) C(15) 2.382(5) .
C(27) C(19) 2.506(5) .
C(27) C(30) 2.779(7) .
C(28) C(17) 2.394(7) .
C(28) C(21) 2.313(7) .
C(28) C(22) 2.764(6) .
C(28) C(38) 3.532(11) 4_664
C(29) C(1) 2.761(7) .
C(29) C(23) 2.421(8) .
C(29) C(24) 2.385(6) .
C(30) C(16) 2.376(7) .
C(30) C(25) 2.408(7) .
C(30) C(27) 2.779(7) .
C(31) S(2) 3.113(4) .
C(31) O(8) 2.664(5) .
C(31) O(10) 2.711(4) .
C(31) C(3) 2.413(8) .
C(31) C(4) 2.740(8) .
C(31) C(5) 2.343(6) .
C(31) C(52) 3.311(7) .
C(32) N(2) 2.469(4) .
C(32) C(1) 2.536(5) .
C(32) C(20) 3.590(7) 8_665
C(32) C(23) 3.540(5) .
C(32) C(24) 3.177(5) .
C(33) C(20) 3.524(7) 8_665
C(33) C(23) 2.525(5) .
C(33) C(24) 2.558(6) .
C(34) Br(1) 2.822(7) .
C(34) C(1) 2.400(6) .
C(34) C(6) 2.369(8) .
C(34) C(24) 2.754(6) .
C(35) C(17) 2.743(6) .
C(35) C(22) 2.422(6) .
C(35) C(26) 2.341(7) .
C(38) O(8) 2.347(11) .
C(38) C(4) 3.597(12) 7_555
C(38) C(28) 3.532(12) 2_635
C(40) S(2) 3.409(4) .
C(40) P(2) 2.785(4) .
C(40) C(3) 2.742(8) .
C(40) C(4) 2.337(9) .
C(40) C(20) 2.406(6) .
C(45) O(11) 2.345(7) .
C(48) S(1) 3.268(8) .
C(48) P(1) 2.608(7) .
C(48) C(22) 3.378(8) .
C(52) S(2) 3.335(5) .
C(52) P(2) 2.649(5) .
C(52) C(20) 3.484(8) .
C(52) C(31) 3.311(7) .
Br(1) H(11) 2.911 .
Br(1) H(19) 2.944 4_664
Br(1) H(30) 2.779 .
Br(1) H(37) 3.145 8_675
Br(2) H(7) 2.852 .
Br(2) H(10) 3.077 1_655
Br(2) H(10) 3.577 8_765
Br(2) H(11) 3.064 .
Br(2) H(12) 2.801 .
Br(2) H(24) 3.315 .
S(1) H(1) 2.574 8_665
S(1) H(8) 3.076 4_654
S(1) H(15) 3.023 8_665
S(1) H(18) 3.110 8_665
S(1) H(20) 2.950 .
S(1) H(21) 3.525 5_745
S(1) H(27) 3.334 5_745
S(1) H(40) 2.773 .
S(2) H(5) 3.408 .
S(2) H(6) 2.469 .
S(2) H(7) 3.441 8_675
S(2) H(13) 3.276 .
S(2) H(35) 2.947 .
S(2) H(38) 3.555 8_675
S(2) H(41) 2.778 .
P(1) H(1) 2.828 8_665
P(1) H(2) 3.050 .
P(1) H(4) 3.192 .
P(1) H(14) 2.781 .
P(1) H(20) 2.958 .
P(1) H(22) 3.473 .
P(1) H(36) 3.588 .
P(1) H(38) 3.501 .
P(1) H(39) 3.206 .
P(1) H(40) 2.741 .
P(2) H(3) 3.182 .
P(2) H(5) 2.996 8_665
P(2) H(6) 3.045 .
P(2) H(13) 2.976 .
P(2) H(19) 2.827 .
P(2) H(35) 2.868 .
P(2) H(41) 2.678 .
P(2) H(42) 3.082 .
O(1) H(1) 3.017 .
O(1) H(1) 2.459 8_665
O(1) H(2) 1.930 .
O(1) H(2) 3.580 8_665
O(1) H(3) 3.371 .
O(1) H(3) 3.248 8_665
O(1) H(4) 1.883 .
O(1) H(5) 3.314 .
O(1) H(6) 3.062 .
O(1) H(14) 3.260 .
O(1) H(22) 2.926 .
O(1) H(26) 3.495 .
O(1) H(28) 3.490 .
O(8) H(3) 3.267 .
O(8) H(13) 2.675 .
O(8) H(16) 2.854 .
O(8) H(19) 2.579 .
O(8) H(32) 2.793 .
O(8) H(33) 3.137 .
O(8) H(34) 2.191 .
O(8) H(41) 1.971 .
O(8) H(42) 2.001 .
O(10) H(1) 3.324 .
O(10) H(2) 2.878 .
O(10) H(3) 1.931 .
O(10) H(4) 3.416 .
O(10) H(4) 2.916 8_665
O(10) H(5) 2.982 .
O(10) H(5) 1.947 8_665
O(10) H(6) 2.700 .
O(10) H(6) 3.442 8_665
O(10) H(13) 2.817 .
O(10) H(18) 3.587 .
O(10) H(19) 3.303 .
O(10) H(28) 3.079 8_665
O(11) H(1) 3.268 .
O(11) H(1) 3.497 8_665
O(11) H(2) 2.933 .
O(11) H(14) 2.578 .
O(11) H(15) 3.242 .
O(11) H(36) 2.626 .
O(11) H(37) 3.222 .
O(11) H(38) 2.144 .
O(11) H(39) 1.792 .
O(11) H(40) 2.028 .
N(1) H(4) 3.562 .
N(1) H(4) 3.414 8_665
N(1) H(13) 2.715 .
N(1) H(15) 2.019 .
N(1) H(16) 2.868 .
N(1) H(17) 3.229 .
N(1) H(18) 2.404 .
N(2) H(2) 3.320 .
N(2) H(3) 3.373 8_665
N(2) H(22) 2.870 .
N(2) H(26) 2.896 .
N(2) H(27) 3.241 .
N(2) H(28) 2.406 .
N(2) H(29) 2.045 .
C(1) H(4) 2.930 .
C(1) H(5) 3.259 .
C(1) H(6) 2.465 .
C(1) H(11) 3.244 .
C(1) H(17) 3.100 4_664
C(1) H(18) 3.557 4_664
C(1) H(21) 2.024 .
C(1) H(22) 2.041 .
C(1) H(26) 2.630 .
C(1) H(27) 2.925 .
C(1) H(28) 3.277 .
C(1) H(29) 2.027 .
C(1) H(30) 3.292 .
C(2) H(10) 3.248 1_655
C(2) H(12) 3.171 .
C(2) H(14) 2.802 .
C(2) H(23) 2.035 .
C(2) H(24) 3.392 .
C(2) H(31) 3.299 2_635
C(3) H(9) 2.028 .
C(3) H(10) 3.176 .
C(3) H(19) 2.089 .
C(3) H(27) 3.489 8_665
C(3) H(29) 2.950 8_665
C(3) H(33) 3.036 7_455
C(4) H(8) 2.009 .
C(4) H(10) 1.950 .
C(4) H(19) 3.280 .
C(4) H(20) 3.456 2_535
C(4) H(29) 3.366 8_665
C(4) H(32) 3.398 7_455
C(4) H(33) 2.986 7_455
C(4) H(35) 3.197 .
C(5) H(7) 3.227 1_455
C(5) H(8) 3.171 .
C(5) H(9) 1.955 .
C(5) H(24) 3.472 8_675
C(5) H(35) 2.016 .
C(5) H(35) 3.558 8_665
C(6) H(12) 3.014 .
C(6) H(16) 3.538 4_664
C(6) H(17) 3.267 4_664
C(6) H(22) 2.023 .
C(6) H(30) 3.178 .
C(6) H(37) 3.551 8_675
C(15) H(7) 3.182 .
C(15) H(11) 3.137 .
C(15) H(13) 2.028 .
C(15) H(34) 3.416 .
C(16) H(2) 2.713 .
C(16) H(3) 3.078 .
C(16) H(6) 3.573 .
C(16) H(12) 2.056 .
C(16) H(15) 3.283 .
C(16) H(16) 2.904 .
C(16) H(23) 3.265 .
C(16) H(34) 3.069 .
C(17) H(11) 3.517 .
C(17) H(20) 3.224 .
C(17) H(22) 3.054 .
C(17) H(24) 2.055 .
C(17) H(25) 3.243 .
C(17) H(38) 3.383 .
C(17) H(41) 3.396 8_765
C(18) H(1) 2.020 .
C(18) H(2) 2.053 .
C(18) H(3) 2.021 .
C(18) H(13) 2.704 .
C(18) H(16) 2.053 .
C(18) H(17) 2.029 .
C(18) H(18) 1.983 .
C(18) H(23) 2.673 .
C(19) H(1) 2.871 .
C(19) H(2) 3.224 .
C(19) H(3) 2.419 .
C(19) H(13) 3.193 .
C(19) H(15) 2.025 .
C(19) H(23) 3.544 .
C(19) H(26) 3.595 2_635
C(19) H(31) 3.546 2_635
C(20) H(5) 3.557 8_665
C(20) H(8) 2.080 .
C(20) H(9) 3.281 .
C(20) H(27) 3.261 8_665
C(20) H(28) 3.382 8_665
C(20) H(29) 2.840 8_665
C(20) H(35) 3.255 .
C(20) H(42) 3.095 .
C(21) H(9) 2.985 4_654
C(21) H(14) 3.208 .
C(21) H(22) 3.170 .
C(21) H(25) 3.163 .
C(21) H(26) 3.388 .
C(21) H(31) 2.011 .
C(22) H(14) 1.983 .
C(22) H(20) 2.064 .
C(22) H(22) 2.851 .
C(22) H(24) 3.253 .
C(22) H(31) 3.273 .
C(22) H(40) 3.593 .
C(23) H(6) 3.429 .
C(23) H(17) 3.526 4_664
C(23) H(18) 3.349 4_664
C(23) H(22) 3.278 .
C(23) H(23) 3.418 8_675
C(23) H(29) 2.489 .
C(23) H(30) 2.119 .
C(24) H(4) 3.071 .
C(24) H(6) 2.846 .
C(24) H(11) 2.018 .
C(24) H(12) 3.335 .
C(24) H(17) 2.989 4_664
C(24) H(21) 3.265 .
C(24) H(26) 2.860 .
C(24) H(29) 3.283 .
C(25) H(7) 2.042 .
C(25) H(13) 3.270 .
C(25) H(14) 2.846 .
C(25) H(15) 2.561 .
C(25) H(16) 3.583 .
C(25) H(17) 3.475 .
C(25) H(31) 3.063 2_635
C(26) H(11) 3.206 .
C(26) H(14) 2.084 .
C(26) H(22) 3.568 .
C(26) H(25) 1.995 .
C(26) H(31) 3.194 .
C(26) H(41) 3.149 8_765
C(26) H(42) 3.501 8_765
C(27) H(1) 3.217 .
C(27) H(2) 2.467 .
C(27) H(3) 2.923 .
C(27) H(7) 3.271 .
C(27) H(12) 3.264 .
C(27) H(13) 2.033 .
C(27) H(14) 3.251 .
C(27) H(15) 2.033 .
C(27) H(16) 2.569 .
C(27) H(17) 2.905 .
C(27) H(18) 3.254 .
C(27) H(23) 2.051 .
C(27) H(31) 3.282 2_635
C(28) H(11) 3.508 .
C(28) H(14) 3.264 .
C(28) H(20) 3.146 .
C(28) H(24) 2.028 .
C(28) H(31) 1.968 .
C(28) H(32) 3.076 4_664
C(28) H(34) 3.343 4_664
C(28) H(41) 3.483 8_765
C(28) H(42) 3.252 8_765
C(29) H(11) 2.023 .
C(29) H(12) 3.589 .
C(29) H(18) 3.398 4_664
C(29) H(21) 3.297 .
C(29) H(22) 3.237 .
C(29) H(30) 1.933 .
C(29) H(37) 2.977 8_675
C(30) H(7) 2.009 .
C(30) H(10) 3.523 1_655
C(30) H(11) 3.223 .
C(30) H(12) 1.919 .
C(30) H(13) 3.228 .
C(30) H(14) 3.246 .
C(30) H(23) 3.273 .
C(30) H(24) 3.401 .
C(31) H(5) 3.114 8_665
C(31) H(8) 3.284 .
C(31) H(10) 3.195 .
C(31) H(19) 2.062 .
C(31) H(24) 3.444 8_675
C(31) H(29) 3.138 8_665
C(31) H(35) 2.003 .
C(31) H(41) 3.386 .
C(31) H(42) 3.218 .
C(32) H(4) 2.504 .
C(32) H(5) 2.853 .
C(32) H(6) 3.239 .
C(32) H(17) 3.263 4_664
C(32) H(19) 3.254 8_665
C(32) H(22) 3.050 .
C(32) H(29) 2.050 .
C(32) H(30) 3.086 5_745
C(33) H(4) 2.066 .
C(33) H(5) 2.029 .
C(33) H(6) 2.030 .
C(33) H(19) 3.580 8_665
C(33) H(21) 2.627 .
C(33) H(22) 2.716 .
C(33) H(26) 2.087 .
C(33) H(27) 2.032 .
C(33) H(28) 1.979 .
C(34) H(11) 3.217 .
C(34) H(18) 3.241 4_664
C(34) H(21) 2.115 .
C(34) H(23) 3.363 8_675
C(34) H(27) 3.483 5_755
C(34) H(28) 3.493 5_755
C(34) H(37) 3.303 8_675
C(34) H(38) 3.520 8_675
C(35) H(9) 3.100 4_654
C(35) H(17) 3.503 4_664
C(35) H(20) 1.976 .
C(35) H(24) 3.195 .
C(35) H(25) 1.959 .
C(38) H(9) 3.450 7_555
C(38) H(16) 3.403 .
C(38) H(25) 2.801 2_635
C(38) H(41) 1.959 .
C(38) H(42) 1.845 .
C(40) H(9) 3.177 .
C(40) H(10) 1.979 .
C(40) H(19) 3.266 .
C(40) H(24) 3.027 8_675
C(40) H(29) 3.545 8_665
C(40) H(35) 3.150 8_665
C(45) H(12) 3.431 8_765
C(45) H(14) 3.552 .
C(45) H(39) 1.337 .
C(45) H(40) 1.837 .
C(48) H(14) 3.333 .
C(48) H(36) 1.419 .
C(48) H(37) 2.058 .
C(48) H(38) 1.593 .
C(48) H(39) 3.516 8_665
C(52) H(13) 3.522 .
C(52) H(19) 3.200 .
C(52) H(32) 1.981 .
C(52) H(33) 1.968 .
C(52) H(34) 1.795 .
H(1) S(1) 2.574 8_665
H(1) P(1) 2.828 8_665
H(1) O(1) 3.017 .
H(1) O(1) 2.459 8_665
H(1) O(10) 3.324 .
H(1) O(11) 3.268 .
H(1) O(11) 3.497 8_665
H(1) C(18) 2.020 .
H(1) C(19) 2.871 .
H(1) C(27) 3.217 .
H(1) H(1) 3.375 8_665
H(1) H(2) 1.551 .
H(1) H(2) 3.340 8_665
H(1) H(3) 1.551 .
H(1) H(4) 3.098 8_665
H(1) H(15) 2.149 .
H(1) H(16) 3.480 .
H(1) H(17) 3.519 .
H(1) H(18) 2.605 .
H(2) P(1) 3.050 .
H(2) O(1) 1.930 .
H(2) O(1) 3.580 8_665
H(2) O(10) 2.878 .
H(2) O(11) 2.933 .
H(2) N(2) 3.320 .
H(2) C(16) 2.713 .
H(2) C(18) 2.053 .
H(2) C(19) 3.224 .
H(2) C(27) 2.467 .
H(2) H(1) 1.551 .
H(2) H(1) 3.340 8_665
H(2) H(3) 1.551 .
H(2) H(4) 2.746 .
H(2) H(6) 3.121 .
H(2) H(13) 2.517 .
H(2) H(15) 2.516 .
H(2) H(16) 3.512 .
H(2) H(18) 3.308 .
H(3) P(2) 3.182 .
H(3) O(1) 3.371 .
H(3) O(1) 3.248 8_665
H(3) O(8) 3.267 .
H(3) O(10) 1.931 .
H(3) N(2) 3.373 8_665
H(3) C(16) 3.078 .
H(3) C(18) 2.021 .
H(3) C(19) 2.419 .
H(3) C(27) 2.923 .
H(3) H(1) 1.551 .
H(3) H(2) 1.551 .
H(3) H(4) 2.913 8_665
H(3) H(5) 2.971 8_665
H(3) H(6) 3.531 .
H(3) H(13) 2.573 .
H(3) H(15) 2.723 .
H(3) H(16) 2.616 .
H(3) H(17) 3.324 .
H(3) H(18) 2.191 .
H(3) H(28) 3.037 8_665
H(4) P(1) 3.192 .
H(4) O(1) 1.883 .
H(4) O(10) 3.416 .
H(4) O(10) 2.916 8_665
H(4) N(1) 3.562 .
H(4) N(1) 3.414 8_665
H(4) C(1) 2.930 .
H(4) C(24) 3.071 .
H(4) C(32) 2.504 .
H(4) C(33) 2.066 .
H(4) H(1) 3.098 8_665
H(4) H(2) 2.746 .
H(4) H(3) 2.913 8_665
H(4) H(5) 1.551 .
H(4) H(6) 1.551 .
H(4) H(22) 2.634 .
H(4) H(26) 2.688 .
H(4) H(27) 3.409 .
H(4) H(28) 2.297 .
H(4) H(29) 2.790 .
H(5) S(2) 3.408 .
H(5) P(2) 2.996 8_665
H(5) O(1) 3.314 .
H(5) O(10) 2.982 .
H(5) O(10) 1.947 8_665
H(5) C(1) 3.259 .
H(5) C(20) 3.557 8_665
H(5) C(31) 3.114 8_665
H(5) C(32) 2.853 .
H(5) C(33) 2.029 .
H(5) H(3) 2.971 8_665
H(5) H(4) 1.551 .
H(5) H(5) 3.295 8_665
H(5) H(6) 1.551 .
H(5) H(26) 3.466 .
H(5) H(27) 3.503 .
H(5) H(28) 2.550 .
H(5) H(29) 2.200 .
H(6) S(2) 2.469 .
H(6) P(2) 3.045 .
H(6) O(1) 3.062 .
H(6) O(10) 2.700 .
H(6) O(10) 3.442 8_665
H(6) C(1) 2.465 .
H(6) C(16) 3.573 .
H(6) C(23) 3.429 .
H(6) C(24) 2.846 .
H(6) C(32) 3.239 .
H(6) C(33) 2.030 .
H(6) H(2) 3.121 .
H(6) H(3) 3.531 .
H(6) H(4) 1.551 .
H(6) H(5) 1.551 .
H(6) H(13) 2.929 .
H(6) H(22) 2.835 .
H(6) H(26) 3.569 .
H(6) H(28) 3.316 .
H(6) H(29) 2.462 .
H(7) Br(2) 2.852 .
H(7) S(2) 3.441 8_765
H(7) C(5) 3.227 1_655
H(7) C(15) 3.182 .
H(7) C(25) 2.042 .
H(7) C(27) 3.271 .
H(7) C(30) 2.009 .
H(7) H(9) 3.513 1_655
H(7) H(10) 2.671 1_655
H(7) H(14) 2.996 .
H(7) H(23) 2.375 .
H(7) H(24) 3.113 .
H(7) H(35) 3.284 8_765
H(8) S(1) 3.076 2_535
H(8) C(4) 2.009 .
H(8) C(5) 3.171 .
H(8) C(20) 2.080 .
H(8) C(31) 3.284 .
H(8) H(9) 2.321 .
H(8) H(19) 2.421 .
H(8) H(20) 3.544 2_535
H(8) H(27) 3.405 8_665
H(8) H(29) 3.372 8_665
H(8) H(33) 2.852 7_455
H(8) H(36) 3.576 2_535
H(8) H(40) 3.109 2_535
H(9) C(3) 2.028 .
H(9) C(5) 1.955 .
H(9) C(20) 3.281 .
H(9) C(21) 2.985 2_535
H(9) C(35) 3.100 2_535
H(9) C(38) 3.450 7_455
H(9) C(40) 3.177 .
H(9) H(7) 3.513 1_455
H(9) H(8) 2.321 .
H(9) H(10) 2.216 .
H(9) H(20) 2.730 2_535
H(9) H(31) 3.059 2_535
H(9) H(32) 3.341 7_455
H(9) H(33) 2.912 7_455
H(9) H(42) 3.572 7_455
H(10) Br(2) 3.077 1_455
H(10) Br(2) 3.577 8_675
H(10) C(2) 3.248 1_455
H(10) C(3) 3.176 .
H(10) C(4) 1.950 .
H(10) C(30) 3.523 1_455
H(10) C(31) 3.195 .
H(10) C(40) 1.979 .
H(10) H(7) 2.671 1_455
H(10) H(9) 2.216 .
H(10) H(35) 2.303 .
H(10) H(35) 3.298 8_665
H(11) Br(1) 2.911 .
H(11) Br(2) 3.064 .
H(11) C(1) 3.244 .
H(11) C(15) 3.137 .
H(11) C(17) 3.517 .
H(11) C(24) 2.018 .
H(11) C(26) 3.206 .
H(11) C(28) 3.508 .
H(11) C(29) 2.023 .
H(11) C(30) 3.223 .
H(11) C(34) 3.217 .
H(11) H(12) 2.741 .
H(11) H(22) 2.318 .
H(11) H(24) 3.175 .
H(12) Br(2) 2.801 .
H(12) C(2) 3.171 .
H(12) C(6) 3.014 .
H(12) C(16) 2.056 .
H(12) C(24) 3.335 .
H(12) C(27) 3.264 .
H(12) C(29) 3.589 .
H(12) C(30) 1.919 .
H(12) C(45) 3.431 8_675
H(12) H(11) 2.741 .
H(12) H(13) 2.387 .
H(12) H(22) 3.524 .
H(12) H(34) 3.537 .
H(12) H(36) 3.303 8_675
H(12) H(37) 2.750 8_675
H(13) S(2) 3.276 .
H(13) P(2) 2.976 .
H(13) O(8) 2.675 .
H(13) O(10) 2.817 .
H(13) N(1) 2.715 .
H(13) C(15) 2.028 .
H(13) C(18) 2.704 .
H(13) C(19) 3.193 .
H(13) C(25) 3.270 .
H(13) C(27) 2.033 .
H(13) C(30) 3.228 .
H(13) C(52) 3.522 .
H(13) H(2) 2.517 .
H(13) H(3) 2.573 .
H(13) H(6) 2.929 .
H(13) H(12) 2.387 .
H(13) H(15) 3.573 .
H(13) H(16) 2.773 .
H(13) H(34) 2.846 .
H(14) P(1) 2.781 .
H(14) O(1) 3.260 .
H(14) O(11) 2.578 .
H(14) C(2) 2.802 .
H(14) C(21) 3.208 .
H(14) C(22) 1.983 .
H(14) C(25) 2.846 .
H(14) C(26) 2.084 .
H(14) C(27) 3.251 .
H(14) C(28) 3.264 .
H(14) C(30) 3.246 .
H(14) C(45) 3.552 .
H(14) C(48) 3.333 .
H(14) H(7) 2.996 .
H(14) H(22) 3.400 .
H(14) H(23) 3.138 .
H(14) H(24) 2.388 .
H(14) H(36) 3.573 .
H(14) H(38) 2.813 .
H(15) S(1) 3.023 8_665
H(15) O(11) 3.242 .
H(15) N(1) 2.019 .
H(15) C(16) 3.283 .
H(15) C(19) 2.025 .
H(15) C(25) 2.561 .
H(15) C(27) 2.033 .
H(15) H(1) 2.149 .
H(15) H(2) 2.516 .
H(15) H(3) 2.723 .
H(15) H(13) 3.573 .
H(15) H(16) 2.778 .
H(15) H(17) 2.197 .
H(15) H(18) 2.421 .
H(15) H(23) 2.358 .
H(15) H(27) 3.494 2_635
H(15) H(30) 3.387 8_765
H(15) H(39) 3.565 .
H(16) O(8) 2.854 .
H(16) N(1) 2.868 .
H(16) C(6) 3.538 2_635
H(16) C(16) 2.904 .
H(16) C(18) 2.053 .
H(16) C(25) 3.583 .
H(16) C(27) 2.569 .
H(16) C(38) 3.403 .
H(16) H(1) 3.480 .
H(16) H(2) 3.512 .
H(16) H(3) 2.616 .
H(16) H(13) 2.773 .
H(16) H(15) 2.778 .
H(16) H(17) 1.551 .
H(16) H(18) 1.551 .
H(16) H(31) 3.175 2_635
H(16) H(32) 3.358 .
H(16) H(34) 2.729 .
H(17) N(1) 3.229 .
H(17) C(1) 3.100 2_635
H(17) C(6) 3.267 2_635
H(17) C(18) 2.029 .
H(17) C(23) 3.526 2_635
H(17) C(24) 2.989 2_635
H(17) C(25) 3.475 .
H(17) C(27) 2.905 .
H(17) C(32) 3.263 2_635
H(17) C(35) 3.503 2_635
H(17) H(1) 3.519 .
H(17) H(3) 3.324 .
H(17) H(15) 2.197 .
H(17) H(16) 1.551 .
H(17) H(18) 1.551 .
H(17) H(22) 3.191 2_635
H(17) H(23) 3.388 .
H(17) H(26) 2.682 2_635
H(17) H(27) 3.190 2_635
H(17) H(31) 3.237 2_635
H(18) S(1) 3.110 8_665
H(18) O(10) 3.587 .
H(18) N(1) 2.404 .
H(18) C(1) 3.557 2_635
H(18) C(18) 1.983 .
H(18) C(23) 3.349 2_635
H(18) C(27) 3.254 .
H(18) C(29) 3.398 2_635
H(18) C(34) 3.241 2_635
H(18) H(1) 2.605 .
H(18) H(2) 3.308 .
H(18) H(3) 2.191 .
H(18) H(15) 2.421 .
H(18) H(16) 1.551 .
H(18) H(17) 1.551 .
H(18) H(28) 2.976 8_665
H(19) Br(1) 2.944 2_635
H(19) P(2) 2.827 .
H(19) O(8) 2.579 .
H(19) O(10) 3.303 .
H(19) C(3) 2.089 .
H(19) C(4) 3.280 .
H(19) C(31) 2.062 .
H(19) C(32) 3.254 8_665
H(19) C(33) 3.580 8_665
H(19) C(40) 3.266 .
H(19) C(52) 3.200 .
H(19) H(8) 2.421 .
H(19) H(27) 2.891 8_665
H(19) H(28) 2.916 8_665
H(19) H(29) 3.098 8_665
H(19) H(42) 2.829 .
H(20) S(1) 2.950 .
H(20) P(1) 2.958 .
H(20) C(4) 3.456 4_654
H(20) C(17) 3.224 .
H(20) C(22) 2.064 .
H(20) C(28) 3.146 .
H(20) C(35) 1.976 .
H(20) H(8) 3.544 4_654
H(20) H(9) 2.730 4_654
H(20) H(21) 3.020 5_745
H(20) H(22) 3.584 .
H(20) H(23) 3.530 4_664
H(20) H(26) 3.070 .
H(20) H(31) 2.261 .
H(21) S(1) 3.525 5_755
H(21) C(1) 2.024 .
H(21) C(24) 3.265 .
H(21) C(29) 3.297 .
H(21) C(33) 2.627 .
H(21) C(34) 2.115 .
H(21) H(20) 3.020 5_755
H(21) H(23) 3.035 8_675
H(21) H(27) 3.556 .
H(21) H(29) 2.240 .
H(21) H(30) 2.516 .
H(22) P(1) 3.473 .
H(22) O(1) 2.926 .
H(22) N(2) 2.870 .
H(22) C(1) 2.041 .
H(22) C(6) 2.023 .
H(22) C(17) 3.054 .
H(22) C(21) 3.170 .
H(22) C(22) 2.851 .
H(22) C(23) 3.278 .
H(22) C(26) 3.568 .
H(22) C(29) 3.237 .
H(22) C(32) 3.050 .
H(22) C(33) 2.716 .
H(22) H(4) 2.634 .
H(22) H(6) 2.835 .
H(22) H(11) 2.318 .
H(22) H(12) 3.524 .
H(22) H(14) 3.400 .
H(22) H(17) 3.191 4_664
H(22) H(20) 3.584 .
H(22) H(26) 2.574 .
H(22) H(28) 3.573 .
H(22) H(29) 3.592 .
H(23) C(2) 2.035 .
H(23) C(16) 3.265 .
H(23) C(18) 2.673 .
H(23) C(19) 3.544 .
H(23) C(23) 3.418 8_765
H(23) C(27) 2.051 .
H(23) C(30) 3.273 .
H(23) C(34) 3.363 8_765
H(23) H(7) 2.375 .
H(23) H(14) 3.138 .
H(23) H(15) 2.358 .
H(23) H(17) 3.388 .
H(23) H(20) 3.530 2_635
H(23) H(21) 3.035 8_765
H(23) H(30) 2.885 8_765
H(23) H(31) 3.360 2_635
H(23) H(38) 3.081 .
H(24) Br(2) 3.315 .
H(24) C(2) 3.392 .
H(24) C(5) 3.472 8_765
H(24) C(17) 2.055 .
H(24) C(22) 3.253 .
H(24) C(28) 2.028 .
H(24) C(30) 3.401 .
H(24) C(31) 3.444 8_765
H(24) C(35) 3.195 .
H(24) C(40) 3.027 8_765
H(24) H(7) 3.113 .
H(24) H(11) 3.175 .
H(24) H(14) 2.388 .
H(24) H(25) 2.323 .
H(24) H(35) 2.958 8_765
H(24) H(41) 3.427 8_765
H(25) C(17) 3.243 .
H(25) C(21) 3.163 .
H(25) C(26) 1.995 .
H(25) C(35) 1.959 .
H(25) C(38) 2.801 4_664
H(25) H(24) 2.323 .
H(25) H(31) 2.262 .
H(25) H(32) 2.456 4_664
H(25) H(33) 2.752 4_664
H(25) H(34) 2.724 4_664
H(25) H(42) 3.123 8_765
H(26) O(1) 3.495 .
H(26) N(2) 2.896 .
H(26) C(1) 2.630 .
H(26) C(19) 3.595 4_664
H(26) C(21) 3.388 .
H(26) C(24) 2.860 .
H(26) C(33) 2.087 .
H(26) H(4) 2.688 .
H(26) H(5) 3.466 .
H(26) H(6) 3.569 .
H(26) H(17) 2.682 4_664
H(26) H(20) 3.070 .
H(26) H(22) 2.574 .
H(26) H(27) 1.551 .
H(26) H(28) 1.551 .
H(26) H(29) 2.813 .
H(26) H(30) 2.958 5_745
H(27) S(1) 3.334 5_755
H(27) N(2) 3.241 .
H(27) C(1) 2.925 .
H(27) C(3) 3.489 8_665
H(27) C(20) 3.261 8_665
H(27) C(33) 2.032 .
H(27) C(34) 3.483 5_745
H(27) H(4) 3.409 .
H(27) H(5) 3.503 .
H(27) H(8) 3.405 8_665
H(27) H(15) 3.494 4_664
H(27) H(17) 3.190 4_664
H(27) H(19) 2.891 8_665
H(27) H(21) 3.556 .
H(27) H(26) 1.551 .
H(27) H(28) 1.551 .
H(27) H(29) 2.210 .
H(27) H(30) 2.723 5_745
H(28) O(1) 3.490 .
H(28) O(10) 3.079 8_665
H(28) N(2) 2.406 .
H(28) C(1) 3.277 .
H(28) C(20) 3.382 8_665
H(28) C(33) 1.979 .
H(28) C(34) 3.493 5_745
H(28) H(3) 3.037 8_665
H(28) H(4) 2.297 .
H(28) H(5) 2.550 .
H(28) H(6) 3.316 .
H(28) H(18) 2.976 8_665
H(28) H(19) 2.916 8_665
H(28) H(22) 3.573 .
H(28) H(26) 1.551 .
H(28) H(27) 1.551 .
H(28) H(29) 2.435 .
H(28) H(30) 3.062 5_745
H(29) N(2) 2.045 .
H(29) C(1) 2.027 .
H(29) C(3) 2.950 8_665
H(29) C(4) 3.366 8_665
H(29) C(20) 2.840 8_665
H(29) C(23) 2.489 .
H(29) C(24) 3.283 .
H(29) C(31) 3.138 8_665
H(29) C(32) 2.050 .
H(29) C(40) 3.545 8_665
H(29) H(4) 2.790 .
H(29) H(5) 2.200 .
H(29) H(6) 2.462 .
H(29) H(8) 3.372 8_665
H(29) H(19) 3.098 8_665
H(29) H(21) 2.240 .
H(29) H(22) 3.592 .
H(29) H(26) 2.813 .
H(29) H(27) 2.210 .
H(29) H(28) 2.435 .
H(30) Br(1) 2.779 .
H(30) C(1) 3.292 .
H(30) C(6) 3.178 .
H(30) C(23) 2.119 .
H(30) C(29) 1.933 .
H(30) C(32) 3.086 5_755
H(30) H(15) 3.387 8_675
H(30) H(21) 2.516 .
H(30) H(23) 2.885 8_675
H(30) H(26) 2.958 5_755
H(30) H(27) 2.723 5_755
H(30) H(28) 3.062 5_755
H(30) H(37) 3.332 8_675
H(30) H(38) 3.345 8_675
H(31) C(2) 3.299 4_664
H(31) C(19) 3.546 4_664
H(31) C(21) 2.011 .
H(31) C(22) 3.273 .
H(31) C(25) 3.063 4_664
H(31) C(26) 3.194 .
H(31) C(27) 3.282 4_664
H(31) C(28) 1.968 .
H(31) H(9) 3.059 4_654
H(31) H(16) 3.175 4_664
H(31) H(17) 3.237 4_664
H(31) H(20) 2.261 .
H(31) H(23) 3.360 4_664
H(31) H(25) 2.262 .
H(31) H(34) 3.226 4_664
H(32) O(8) 2.793 .
H(32) C(4) 3.398 7_555
H(32) C(28) 3.076 2_635
H(32) C(52) 1.981 .
H(32) H(9) 3.341 7_555
H(32) H(16) 3.358 .
H(32) H(25) 2.456 2_635
H(32) H(33) 1.552 .
H(32) H(34) 1.552 .
H(32) H(41) 2.733 .
H(32) H(42) 2.064 .
H(33) O(8) 3.137 .
H(33) C(3) 3.036 7_555
H(33) C(4) 2.986 7_555
H(33) C(52) 1.968 .
H(33) H(8) 2.852 7_555
H(33) H(9) 2.912 7_555
H(33) H(25) 2.752 2_635
H(33) H(32) 1.552 .
H(33) H(34) 1.551 .
H(33) H(36) 3.219 8_675
H(33) H(41) 2.167 .
H(33) H(42) 2.377 .
H(34) O(8) 2.191 .
H(34) C(15) 3.416 .
H(34) C(16) 3.069 .
H(34) C(28) 3.343 2_635
H(34) C(52) 1.795 .
H(34) H(12) 3.537 .
H(34) H(13) 2.846 .
H(34) H(16) 2.729 .
H(34) H(25) 2.724 2_635
H(34) H(31) 3.226 2_635
H(34) H(32) 1.552 .
H(34) H(33) 1.551 .
H(34) H(41) 2.308 .
H(34) H(42) 2.506 .
H(35) S(2) 2.947 .
H(35) P(2) 2.868 .
H(35) C(4) 3.197 .
H(35) C(5) 2.016 .
H(35) C(5) 3.558 8_665
H(35) C(20) 3.255 .
H(35) C(31) 2.003 .
H(35) C(40) 3.150 8_665
H(35) H(7) 3.284 8_675
H(35) H(10) 2.303 .
H(35) H(10) 3.298 8_665
H(35) H(24) 2.958 8_675
H(35) H(35) 2.548 8_665
H(36) P(1) 3.588 .
H(36) O(11) 2.626 .
H(36) C(48) 1.419 .
H(36) H(8) 3.576 4_654
H(36) H(12) 3.303 8_765
H(36) H(14) 3.573 .
H(36) H(33) 3.219 8_765
H(36) H(37) 1.552 .
H(36) H(38) 1.552 .
H(36) H(39) 1.997 .
H(36) H(40) 1.672 .
H(36) H(41) 3.147 8_765
H(37) Br(1) 3.145 8_765
H(37) O(11) 3.222 .
H(37) C(6) 3.551 8_765
H(37) C(29) 2.977 8_765
H(37) C(34) 3.303 8_765
H(37) C(48) 2.058 .
H(37) H(12) 2.750 8_765
H(37) H(30) 3.332 8_765
H(37) H(36) 1.552 .
H(37) H(38) 1.551 .
H(37) H(39) 1.870 .
H(37) H(40) 2.544 .
H(38) S(2) 3.555 8_765
H(38) P(1) 3.501 .
H(38) O(11) 2.144 .
H(38) C(17) 3.383 .
H(38) C(34) 3.520 8_765
H(38) C(48) 1.593 .
H(38) H(14) 2.813 .
H(38) H(23) 3.081 .
H(38) H(30) 3.345 8_765
H(38) H(36) 1.552 .
H(38) H(37) 1.551 .
H(38) H(39) 1.750 .
H(38) H(40) 2.457 .
H(39) P(1) 3.206 .
H(39) O(11) 1.792 .
H(39) C(45) 1.337 .
H(39) C(48) 3.516 8_665
H(39) H(15) 3.565 .
H(39) H(36) 1.997 .
H(39) H(37) 1.870 .
H(39) H(38) 1.750 .
H(39) H(39) 3.021 8_665
H(39) H(40) 1.551 .
H(39) H(40) 3.190 8_665
H(40) S(1) 2.773 .
H(40) P(1) 2.741 .
H(40) O(11) 2.028 .
H(40) C(22) 3.593 .
H(40) C(45) 1.837 .
H(40) H(8) 3.109 4_654
H(40) H(36) 1.672 .
H(40) H(37) 2.544 .
H(40) H(38) 2.457 .
H(40) H(39) 1.551 .
H(40) H(39) 3.190 8_665
H(41) S(2) 2.778 .
H(41) P(2) 2.678 .
H(41) O(8) 1.971 .
H(41) C(17) 3.396 8_675
H(41) C(26) 3.149 8_675
H(41) C(28) 3.483 8_675
H(41) C(31) 3.386 .
H(41) C(38) 1.959 .
H(41) H(24) 3.427 8_675
H(41) H(32) 2.733 .
H(41) H(33) 2.167 .
H(41) H(34) 2.308 .
H(41) H(36) 3.147 8_675
H(41) H(42) 1.551 .
H(42) P(2) 3.082 .
H(42) O(8) 2.001 .
H(42) C(20) 3.095 .
H(42) C(26) 3.501 8_675
H(42) C(28) 3.252 8_675
H(42) C(31) 3.218 .
H(42) C(38) 1.845 .
H(42) H(9) 3.572 7_555
H(42) H(19) 2.829 .
H(42) H(25) 3.123 8_675
H(42) H(32) 2.064 .
H(42) H(33) 2.377 .
H(42) H(34) 2.506 .
H(42) H(41) 1.551 .

loop_
_geom_torsion_atom_site_label_1
_geom_torsion_atom_site_label_2
_geom_torsion_atom_site_label_3
_geom_torsion_atom_site_label_4
_geom_torsion
S(1) P(1) O(11) C(48) 37.8(4)
S(1) P(1) C(22) C(17) -155.1(3)
S(1) P(1) C(22) C(21) 25.8(4)
O(1) P(1) O(11) C(48) 163.5(3)
O(1) P(1) C(22) C(17) 75.0(4)
O(1) P(1) C(22) C(21) -104.2(3)
O(11) P(1) C(22) C(17) -33.3(4)
O(11) P(1) C(22) C(21) 147.6(3)
C(22) P(1) O(11) C(48) -81.8(4)
S(2) P(2) O(8) C(52) 47.9(3)
S(2) P(2) C(31) C(20) -152.5(2)
S(2) P(2) C(31) C(40) 28.8(3)
O(10) P(2) O(8) C(52) 173.1(3)
O(8) P(2) C(31) C(20) -32.7(3)
O(8) P(2) C(31) C(40) 148.7(3)
C(31) P(2) O(8) C(52) -72.5(3)
O(10) P(2) C(31) C(20) 76.8(3)
O(10) P(2) C(31) C(40) -101.8(3)
P(2) O(8) C(52) C(38) -154.9(6)
P(1) O(11) C(48) C(45) 137.2(8)
C(23) C(1) C(24) C(6) -2.6(5)
C(24) C(1) C(23) C(34) 2.1(5)
C(23) C(1) C(33) N(2) -125.3(3)
C(23) C(1) C(33) C(32) 113.7(3)
C(33) C(1) C(23) C(34) -178.9(3)
C(24) C(1) C(33) N(2) 53.7(4)
C(24) C(1) C(33) C(32) -67.3(4)
C(33) C(1) C(24) C(6) 178.4(3)
C(25) C(2) C(30) Br(2) 180.0(2)
C(25) C(2) C(30) C(15) -1.9(7)
C(30) C(2) C(25) C(27) 4.1(6)
C(4) C(3) C(20) C(31) -2.3(7)
C(20) C(3) C(4) C(5) 0.1(7)
C(3) C(4) C(5) C(40) 1.2(9)
C(4) C(5) C(40) C(31) -0.1(6)
C(24) C(6) C(29) Br(1) -179.2(3)
C(24) C(6) C(29) C(34) -1.3(7)
C(29) C(6) C(24) C(1) 2.2(6)
C(16) C(15) C(30) Br(2) 177.4(3)
C(16) C(15) C(30) C(2) -0.6(7)
C(30) C(15) C(16) C(27) 1.0(6)
C(15) C(16) C(27) C(18) 176.9(3)
C(15) C(16) C(27) C(25) 1.2(5)
C(22) C(17) C(26) C(28) 2.2(7)
C(26) C(17) C(22) P(1) 179.8(3)
C(26) C(17) C(22) C(21) -1.0(7)
N(1) C(18) C(27) C(16) 46.5(4)
N(1) C(18) C(27) C(25) -137.8(3)
C(19) C(18) C(27) C(16) -74.9(4)
C(19) C(18) C(27) C(25) 100.8(4)
C(3) C(20) C(31) P(2) -175.3(3)
C(3) C(20) C(31) C(40) 3.3(6)
C(22) C(21) C(35) C(28) 0.3(7)
C(35) C(21) C(22) P(1) 178.9(4)
C(35) C(21) C(22) C(17) -0.3(6)
C(1) C(23) C(34) C(29) -1.2(6)
C(2) C(25) C(27) C(16) -3.6(5)
C(2) C(25) C(27) C(18) -179.4(3)
C(17) C(26) C(28) C(35) -2.2(8)
C(26) C(28) C(35) C(21) 0.9(8)
Br(1) C(29) C(34) C(23) 178.7(3)
C(6) C(29) C(34) C(23) 0.9(7)
P(2) C(31) C(40) C(5) 176.4(3)
C(20) C(31) C(40) C(5) -2.2(6)
